data_4111030
loop_
_publ_author_name
'Yi-Chou Tsai'
'Yang-Miin Lin'
'Jen-Shiang K. Yu'
'Jenn-Kang Hwang'

_publ_section_title
;
 A Three-Coordinate and Quadruply Bonded Mo-Mo Complex
;
_journal_name_full 'Journal of the American Chemical Society'
_journal_page_first 13980
_journal_page_last 13981
_journal_paper_doi 10.1021/ja0635884
_journal_volume 128
_journal_year 2006
_chemical_formula_sum 'C52 H80 Cl2 Mo2 N4 Si2'
_chemical_formula_weight 1080.16
_chemical_name_systematic
; 
 ? 
;
_space_group_IT_number 43
_symmetry_cell_setting orthorhombic
_symmetry_space_group_name_Hall 'F 2 -2d'
_symmetry_space_group_name_H-M 'F d d 2'
_atom_sites_solution_hydrogens geom
_atom_sites_solution_primary direct
_atom_sites_solution_secondary difmap
_audit_creation_method SHELXL-97
_cell_angle_alpha 90.00
_cell_angle_beta 90.00
_cell_angle_gamma 90.00
_cell_formula_units_Z 8
_cell_length_a 28.2680(6)
_cell_length_b 35.3567(10)
_cell_length_c 10.8372(2)
_cell_measurement_reflns_used 9615
_cell_measurement_temperature 293(2)
_cell_measurement_theta_max 1.697
_cell_measurement_theta_min 25.082
_cell_volume 10831.4(4)
_computing_cell_refinement 'HKL Scalepack (Otwinowski & Minor 1997)'
_computing_data_collection 'Collect (Nonius BV, 1997-2000)'
_computing_data_reduction 'HKL Denzo and Scalepack (Otwinowski & Minor 1'
_computing_molecular_graphics 'Ortep-3 for Windows (Farrugia, 1997)'
_computing_publication_material 'WinGX publication routines (Farrugia, 1999)'
_computing_structure_refinement 'SHELXL-97 (Sheldrick, 1997)'
_computing_structure_solution 'SHELXS-97 (Sheldrick, 1990)'
_diffrn_ambient_temperature 293(2)
_diffrn_measured_fraction_theta_full 0.997
_diffrn_measured_fraction_theta_max 0.997
_diffrn_measurement_device_type KappaCCD
_diffrn_measurement_method 'CCD rotation images, thick slices'
_diffrn_radiation_monochromator graphite
_diffrn_radiation_source 'fine-focus sealed tube'
_diffrn_radiation_type MoK\a
_diffrn_radiation_wavelength 0.71073
_diffrn_reflns_av_R_equivalents 0.0560
_diffrn_reflns_av_sigmaI/netI 0.0632
_diffrn_reflns_limit_h_max 26
_diffrn_reflns_limit_h_min -33
_diffrn_reflns_limit_k_max 41
_diffrn_reflns_limit_k_min -41
_diffrn_reflns_limit_l_max 12
_diffrn_reflns_limit_l_min -12
_diffrn_reflns_number 11918
_diffrn_reflns_theta_full 25.02
_diffrn_reflns_theta_max 25.02
_diffrn_reflns_theta_min 2.09
_exptl_absorpt_coefficient_mu 0.643
_exptl_absorpt_correction_T_max 0.9778
_exptl_absorpt_correction_T_min 0.9619
_exptl_absorpt_correction_type empirical
_exptl_crystal_colour brown
_exptl_crystal_density_diffrn 1.325
_exptl_crystal_description prism
_exptl_crystal_F_000 4528
_exptl_crystal_size_max 0.28
_exptl_crystal_size_mid 0.13
_exptl_crystal_size_min 0.11
_refine_diff_density_max 0.625
_refine_diff_density_min -0.725
_refine_diff_density_rms 0.188
_refine_ls_abs_structure_details 'Flack H D (1983), Acta Cryst. A39, 876-881'
_refine_ls_abs_structure_Flack -0.04(4)
_refine_ls_extinction_method none
_refine_ls_goodness_of_fit_ref 1.059
_refine_ls_hydrogen_treatment constr
_refine_ls_matrix_type full
_refine_ls_number_parameters 280
_refine_ls_number_reflns 4504
_refine_ls_number_restraints 1
_refine_ls_restrained_S_all 1.059
_refine_ls_R_factor_all 0.0511
_refine_ls_R_factor_gt 0.0400
_refine_ls_shift/su_max 0.000
_refine_ls_shift/su_mean 0.000
_refine_ls_structure_factor_coef Fsqd
_refine_ls_weighting_details 'calc w=1/[\s^2^(Fo^2^)+(0.0451P)^2^+18.2983P] where P=(Fo^2^+2Fc^2^)/3'
_refine_ls_weighting_scheme calc
_refine_ls_wR_factor_gt 0.0899
_refine_ls_wR_factor_ref 0.0956
_reflns_number_gt 3966
_reflns_number_total 4504
_reflns_threshold_expression >2sigma(I)
_cod_data_source_file ja0635884si20060815_042621.cif
_cod_data_source_block 1
_cod_database_code 4111030

loop_
_symmetry_equiv_pos_as_xyz
'x, y, z'
'-x, -y, z'
'x+1/4, -y+1/4, z+1/4'
'-x+1/4, y+1/4, z+1/4'
'x, y+1/2, z+1/2'
'-x, -y+1/2, z+1/2'
'x+1/4, -y+3/4, z+3/4'
'-x+1/4, y+3/4, z+3/4'
'x+1/2, y, z+1/2'
'-x+1/2, -y, z+1/2'
'x+3/4, -y+1/4, z+3/4'
'-x+3/4, y+1/4, z+3/4'
'x+1/2, y+1/2, z'
'-x+1/2, -y+1/2, z'
'x+3/4, -y+3/4, z+1/4'
'-x+3/4, y+3/4, z+1/4'

loop_
_atom_site_label
_atom_site_type_symbol
_atom_site_fract_x
_atom_site_fract_y
_atom_site_fract_z
_atom_site_U_iso_or_equiv
_atom_site_adp_type
_atom_site_occupancy
_atom_site_symmetry_multiplicity
_atom_site_calc_flag
_atom_site_refinement_flags
Mo1 Mo 0.029110(14) 0.020674(11) 0.35945(4) 0.02302(12) Uani 1 1 d .
Cl1 Cl 0.05369(6) 0.01549(5) 0.56237(14) 0.0574(4) Uani 1 1 d .
Si1 Si 0.06693(5) -0.05783(4) 0.25938(13) 0.0268(3) Uani 1 1 d .
N1 N 0.07196(14) -0.00805(11) 0.2483(4) 0.0241(9) Uani 1 1 d .
N2 N 0.00938(14) -0.06543(10) 0.3165(3) 0.0229(9) Uani 1 1 d .
C1 C 0.11391(18) 0.00689(13) 0.1876(5) 0.0266(12) Uani 1 1 d .
C2 C 0.15321(19) 0.01922(15) 0.2585(6) 0.0354(14) Uani 1 1 d .
C3 C 0.1552(2) 0.01737(15) 0.3982(5) 0.0400(15) Uani 1 1 d .
H3A H 0.1275 0.0032 0.4273 0.048 Uiso 1 1 calc R
C4 C 0.2000(2) -0.00252(19) 0.4461(7) 0.0589(18) Uani 1 1 d .
H4A H 0.2017 -0.0276 0.4121 0.088 Uiso 1 1 calc R
H4B H 0.1988 -0.0040 0.5345 0.088 Uiso 1 1 calc R
H4C H 0.2274 0.0116 0.4215 0.088 Uiso 1 1 calc R
C5 C 0.1533(2) 0.05718(18) 0.4535(7) 0.0582(18) Uani 1 1 d .
H5A H 0.1255 0.0700 0.4245 0.087 Uiso 1 1 calc R
H5B H 0.1809 0.0711 0.4289 0.087 Uiso 1 1 calc R
H5C H 0.1523 0.0555 0.5419 0.087 Uiso 1 1 calc R
C6 C 0.1925(2) 0.03442(16) 0.1961(7) 0.0455(16) Uani 1 1 d .
H6A H 0.2181 0.0431 0.2417 0.055 Uiso 1 1 calc R
C7 C 0.1939(2) 0.03679(17) 0.0706(7) 0.0517(18) Uani 1 1 d .
H7A H 0.2202 0.0470 0.0315 0.062 Uiso 1 1 calc R
C8 C 0.1565(2) 0.02422(17) 0.0028(6) 0.0485(16) Uani 1 1 d .
H8A H 0.1581 0.0256 -0.0828 0.058 Uiso 1 1 calc R
C9 C 0.1155(2) 0.00920(15) 0.0578(5) 0.0367(14) Uani 1 1 d .
C10 C 0.0753(2) -0.00207(16) -0.0279(5) 0.0392(14) Uani 1 1 d .
H10A H 0.0518 -0.0158 0.0209 0.047 Uiso 1 1 calc R
C11 C 0.0920(2) -0.02840(16) -0.1340(7) 0.0589(17) Uani 1 1 d .
H11A H 0.1076 -0.0501 -0.0998 0.088 Uiso 1 1 calc R
H11B H 0.1137 -0.0149 -0.1863 0.088 Uiso 1 1 calc R
H11C H 0.0652 -0.0364 -0.1815 0.088 Uiso 1 1 calc R
C12 C 0.0510(2) 0.03194(17) -0.0861(6) 0.0485(16) Uani 1 1 d .
H12A H 0.0403 0.0487 -0.0223 0.073 Uiso 1 1 calc R
H12B H 0.0244 0.0235 -0.1339 0.073 Uiso 1 1 calc R
H12C H 0.0729 0.0450 -0.1387 0.073 Uiso 1 1 calc R
C13 C 0.07626(19) -0.08489(14) 0.1140(6) 0.0421(13) Uani 1 1 d .
H13A H 0.0532 -0.0773 0.0539 0.063 Uiso 1 1 calc R
H13B H 0.0730 -0.1115 0.1303 0.063 Uiso 1 1 calc R
H13C H 0.1074 -0.0799 0.0828 0.063 Uiso 1 1 calc R
C14 C 0.1139(2) -0.07575(15) 0.3640(7) 0.0493(15) Uani 1 1 d .
H14A H 0.1116 -0.0631 0.4422 0.074 Uiso 1 1 calc R
H14B H 0.1443 -0.0709 0.3281 0.074 Uiso 1 1 calc R
H14C H 0.1099 -0.1025 0.3757 0.074 Uiso 1 1 calc R
C15 C -0.00466(15) -0.10408(12) 0.3395(4) 0.0231(11) Uani 1 1 d .
C16 C -0.02679(17) -0.12606(14) 0.2473(4) 0.0252(11) Uani 1 1 d .
C17 C -0.04430(17) -0.10970(13) 0.1275(5) 0.0285(11) Uani 1 1 d .
H17A H -0.0311 -0.0842 0.1193 0.034 Uiso 1 1 calc R
C18 C -0.09848(18) -0.10608(15) 0.1315(6) 0.0404(14) Uani 1 1 d .
H18A H -0.1076 -0.0919 0.2033 0.061 Uiso 1 1 calc R
H18B H -0.1124 -0.1308 0.1350 0.061 Uiso 1 1 calc R
H18C H -0.1093 -0.0932 0.0588 0.061 Uiso 1 1 calc R
C19 C -0.0300(2) -0.13228(18) 0.0129(6) 0.0488(16) Uani 1 1 d .
H19A H 0.0038 -0.1346 0.0100 0.073 Uiso 1 1 calc R
H19B H -0.0409 -0.1194 -0.0597 0.073 Uiso 1 1 calc R
H19C H -0.0440 -0.1570 0.0166 0.073 Uiso 1 1 calc R
C20 C -0.03555(18) -0.16415(14) 0.2718(5) 0.0310(12) Uani 1 1 d .
H20A H -0.0502 -0.1786 0.2112 0.037 Uiso 1 1 calc R
C21 C -0.02375(19) -0.18109(14) 0.3800(6) 0.0380(14) Uani 1 1 d .
H21A H -0.0292 -0.2068 0.3919 0.046 Uiso 1 1 calc R
C22 C -0.0038(2) -0.15974(15) 0.4710(5) 0.0347(13) Uani 1 1 d .
H22A H 0.0038 -0.1712 0.5456 0.042 Uiso 1 1 calc R
C23 C 0.00571(19) -0.12123(14) 0.4560(5) 0.0306(12) Uani 1 1 d .
C24 C 0.0238(2) -0.09980(16) 0.5688(5) 0.0413(15) Uani 1 1 d .
H24A H 0.0306 -0.0736 0.5450 0.050 Uiso 1 1 calc R
C25 C -0.0136(3) -0.0998(2) 0.6687(6) 0.075(2) Uani 1 1 d .
H25A H -0.0423 -0.0889 0.6370 0.113 Uiso 1 1 calc R
H25B H -0.0027 -0.0852 0.7378 0.113 Uiso 1 1 calc R
H25C H -0.0197 -0.1253 0.6947 0.113 Uiso 1 1 calc R
C26 C 0.0689(3) -0.11754(18) 0.6239(7) 0.070(2) Uani 1 1 d .
H26A H 0.0788 -0.1031 0.6943 0.105 Uiso 1 1 calc R
H26B H 0.0936 -0.1175 0.5630 0.105 Uiso 1 1 calc R
H26C H 0.0624 -0.1431 0.6488 0.105 Uiso 1 1 calc R

loop_
_atom_site_aniso_label
_atom_site_aniso_U_11
_atom_site_aniso_U_22
_atom_site_aniso_U_33
_atom_site_aniso_U_23
_atom_site_aniso_U_13
_atom_site_aniso_U_12
Mo1 0.0230(2) 0.01901(19) 0.0271(2) -0.00118(19) -0.00142(19) 0.00064(19)
Cl1 0.0635(11) 0.0685(12) 0.0402(9) -0.0038(7) -0.0125(7) 0.0002(9)
Si1 0.0238(7) 0.0185(7) 0.0380(8) 0.0019(6) 0.0032(6) 0.0018(6)
N1 0.022(2) 0.019(2) 0.032(2) 0.0013(17) -0.0038(18) 0.0039(17)
N2 0.027(2) 0.016(2) 0.025(2) -0.0009(16) 0.0051(16) -0.0021(17)
C1 0.026(3) 0.011(3) 0.043(3) 0.000(2) 0.005(2) 0.001(2)
C2 0.027(3) 0.021(3) 0.058(4) -0.004(3) 0.003(3) 0.001(2)
C3 0.029(3) 0.030(3) 0.061(4) -0.005(3) -0.018(3) -0.004(2)
C4 0.041(4) 0.049(4) 0.087(5) -0.003(4) -0.027(4) 0.005(3)
C5 0.055(4) 0.046(4) 0.074(4) -0.016(3) -0.012(4) -0.005(3)
C6 0.023(3) 0.024(3) 0.089(5) 0.003(3) 0.004(3) -0.001(2)
C7 0.035(4) 0.038(4) 0.082(5) 0.021(3) 0.031(3) 0.006(3)
C8 0.044(4) 0.041(4) 0.060(4) 0.013(3) 0.023(3) 0.011(3)
C9 0.039(3) 0.025(3) 0.046(3) 0.004(2) 0.014(3) 0.006(2)
C10 0.059(4) 0.028(3) 0.031(3) 0.002(2) 0.005(3) 0.010(3)
C11 0.089(5) 0.044(4) 0.044(3) -0.010(3) 0.004(4) 0.017(3)
C12 0.068(5) 0.038(4) 0.039(3) -0.006(3) 0.001(3) 0.005(3)
C13 0.047(3) 0.027(3) 0.052(3) -0.004(3) 0.020(3) 0.002(2)
C14 0.043(3) 0.031(3) 0.074(4) 0.014(3) -0.005(4) 0.002(3)
C15 0.017(2) 0.020(3) 0.033(3) -0.001(2) 0.003(2) 0.0013(19)
C16 0.024(3) 0.021(3) 0.031(3) 0.001(2) 0.007(2) 0.001(2)
C17 0.037(3) 0.020(3) 0.029(3) -0.010(2) 0.001(2) -0.001(2)
C18 0.037(3) 0.029(3) 0.055(4) 0.000(3) -0.012(3) -0.002(2)
C19 0.072(5) 0.036(4) 0.038(3) -0.002(3) -0.002(3) 0.005(3)
C20 0.034(3) 0.017(3) 0.041(3) -0.003(2) 0.002(2) -0.006(2)
C21 0.047(3) 0.017(2) 0.050(4) 0.008(3) 0.011(3) -0.005(2)
C22 0.042(3) 0.032(3) 0.030(3) 0.012(2) 0.002(2) -0.003(3)
C23 0.031(3) 0.027(3) 0.034(3) 0.002(2) 0.005(2) -0.001(2)
C24 0.065(4) 0.032(3) 0.027(3) 0.011(2) -0.015(3) -0.008(3)
C25 0.144(8) 0.047(4) 0.036(4) 0.001(3) 0.021(4) 0.002(5)
C26 0.100(6) 0.043(4) 0.068(5) 0.022(4) -0.040(5) -0.010(4)

loop_
_atom_type_symbol
_atom_type_description
_atom_type_scat_dispersion_real
_atom_type_scat_dispersion_imag
_atom_type_scat_source
C C 0.0033 0.0016 'International Tables Vol C Tables 4.2.6.8 and 6.1.1.4'
H H 0.0000 0.0000 'International Tables Vol C Tables 4.2.6.8 and 6.1.1.4'
N N 0.0061 0.0033 'International Tables Vol C Tables 4.2.6.8 and 6.1.1.4'
Si Si 0.0817 0.0704 'International Tables Vol C Tables 4.2.6.8 and 6.1.1.4'
Cl Cl 0.1484 0.1585 'International Tables Vol C Tables 4.2.6.8 and 6.1.1.4'
Mo Mo -1.6832 0.6857 'International Tables Vol C Tables 4.2.6.8 and 6.1.1.4'

loop_
_geom_angle_atom_site_label_1
_geom_angle_atom_site_label_2
_geom_angle_atom_site_label_3
_geom_angle
_geom_angle_site_symmetry_1
_geom_angle_site_symmetry_3
N2 Mo1 N1 127.03(15) 2 .
N2 Mo1 Mo1 96.90(11) 2 2
N1 Mo1 Mo1 96.67(12) . 2
N2 Mo1 Cl1 116.91(11) 2 .
N1 Mo1 Cl1 110.65(12) . .
Mo1 Mo1 Cl1 99.90(5) 2 .
N2 Si1 N1 104.47(19) . .
N2 Si1 C14 113.2(2) . .
N1 Si1 C14 108.9(2) . .
N2 Si1 C13 110.5(2) . .
N1 Si1 C13 116.2(2) . .
C14 Si1 C13 103.9(3) . .
C1 N1 Si1 117.2(3) . .
C1 N1 Mo1 125.8(3) . .
Si1 N1 Mo1 114.7(2) . .
C15 N2 Si1 117.3(3) . .
C15 N2 Mo1 124.5(3) . 2
Si1 N2 Mo1 118.0(2) . 2
C9 C1 C2 119.8(5) . .
C9 C1 N1 119.9(5) . .
C2 C1 N1 120.4(4) . .
C6 C2 C1 118.4(6) . .
C6 C2 C3 117.9(5) . .
C1 C2 C3 123.7(5) . .
C2 C3 C5 110.5(5) . .
C2 C3 C4 112.7(5) . .
C5 C3 C4 108.5(5) . .
C7 C6 C2 121.7(6) . .
C8 C7 C6 119.7(6) . .
C7 C8 C9 122.2(6) . .
C8 C9 C1 118.1(6) . .
C8 C9 C10 117.1(5) . .
C1 C9 C10 124.8(5) . .
C9 C10 C12 112.6(5) . .
C9 C10 C11 112.5(5) . .
C12 C10 C11 107.7(5) . .
C16 C15 C23 118.8(4) . .
C16 C15 N2 121.3(4) . .
C23 C15 N2 119.8(4) . .
C20 C16 C15 118.4(4) . .
C20 C16 C17 118.5(4) . .
C15 C16 C17 123.0(4) . .
C16 C17 C19 114.4(4) . .
C16 C17 C18 109.6(4) . .
C19 C17 C18 109.2(5) . .
C21 C20 C16 123.1(5) . .
C20 C21 C22 118.8(5) . .
C21 C22 C23 122.3(5) . .
C22 C23 C15 118.4(5) . .
C22 C23 C24 117.1(5) . .
C15 C23 C24 124.4(4) . .
C25 C24 C23 109.7(5) . .
C25 C24 C26 107.5(5) . .
C23 C24 C26 112.7(5) . .

loop_
_geom_bond_atom_site_label_1
_geom_bond_atom_site_label_2
_geom_bond_distance
_geom_bond_site_symmetry_2
Mo1 N2 1.976(4) 2
Mo1 N1 1.988(4) .
Mo1 Mo1 2.2013(8) 2
Mo1 Cl1 2.3136(15) .
Si1 N2 1.761(4) .
Si1 N1 1.770(4) .
Si1 C14 1.856(6) .
Si1 C13 1.862(6) .
N1 C1 1.455(6) .
N2 C15 1.445(6) .
N2 Mo1 1.976(4) 2
C1 C9 1.411(7) .
C1 C2 1.419(7) .
C2 C6 1.406(8) .
C2 C3 1.517(9) .
C3 C5 1.531(8) .
C3 C4 1.539(8) .
C6 C7 1.363(9) .
C7 C8 1.362(9) .
C8 C9 1.407(8) .
C9 C10 1.520(8) .
C10 C12 1.522(8) .
C10 C11 1.553(8) .
C15 C16 1.412(7) .
C15 C23 1.431(7) .
C16 C20 1.395(7) .
C16 C17 1.505(7) .
C17 C19 1.530(8) .
C17 C18 1.538(7) .
C20 C21 1.358(8) .
C21 C22 1.364(8) .
C22 C23 1.397(7) .
C23 C24 1.526(7) .
C24 C25 1.515(9) .
C24 C26 1.541(8) .
